data_4506237
loop_
_publ_author_name
'Tao, Qian'
'Chen, Jia-Mei'
'Ma, Lei'
'Lu, Tong-Bu'

_publ_section_title
;
 Phenazopyridine Cocrystal and Salts That Exhibit Enhanced Solubility and
 Stability
;
_journal_issue 6
_journal_name_full 'Crystal Growth &amp; Design'
_journal_page_first 3144
_journal_paper_doi 10.1021/cg300327x
_journal_volume 12
_journal_year 2012
_chemical_formula_moiety 'C11 H12 N5, C7 H4 N O3 S'
_chemical_formula_sum 'C18 H18 N6 O3 S'
_chemical_formula_weight 398.45
_chemical_melting_point 482.2
_chemical_name_common 'Phenazopyridine Saccharate'
_chemical_name_systematic
; 
 ? 
;
_space_group_IT_number 2
_symmetry_cell_setting triclinic
_symmetry_space_group_name_Hall '-P 1'
_symmetry_space_group_name_H-M 'P -1'
_atom_sites_solution_hydrogens geom
_atom_sites_solution_primary direct
_atom_sites_solution_secondary difmap
_audit_creation_method SHELXL-97
_cell_angle_alpha 84.729(5)
_cell_angle_beta 85.353(5)
_cell_angle_gamma 63.728(7)
_cell_formula_units_Z 2
_cell_length_a 7.4108(5)
_cell_length_b 7.8292(5)
_cell_length_c 17.7574(9)
_cell_measurement_reflns_used 3453
_cell_measurement_temperature 298(2)
_cell_measurement_theta_max 71.0287
_cell_measurement_theta_min 2.4993
_cell_volume 919.02(11)
_computing_cell_refinement
;
CrysAlisPro, Agilent Technologies,
Version 1.171.35.11 (release 16-05-2011 CrysAlis171 .NET)
(compiled May 16 2011,17:55:39)
;
_computing_data_collection
;
CrysAlisPro, Agilent Technologies,
Version 1.171.35.11 (release 16-05-2011 CrysAlis171 .NET)
(compiled May 16 2011,17:55:39)
;
_computing_data_reduction
;
CrysAlisPro, Agilent Technologies,
Version 1.171.35.11 (release 16-05-2011 CrysAlis171 .NET)
(compiled May 16 2011,17:55:39)
;
_computing_structure_refinement 'SHELXL-97 (Sheldrick, 1997)'
_computing_structure_solution 'SHELXS-97 (Sheldrick, 1990)'
_diffrn_ambient_temperature 298(2)
_diffrn_detector_area_resol_mean 8.2417
_diffrn_measured_fraction_theta_full 0.940
_diffrn_measured_fraction_theta_max 0.940
_diffrn_measurement_device_type 'Xcalibur, Onyx, Nova'
_diffrn_radiation_monochromator graphite
_diffrn_radiation_source 'fine-focus sealed tube'
_diffrn_radiation_type CuK\a
_diffrn_radiation_wavelength 1.54178
_diffrn_reflns_av_R_equivalents 0.0311
_diffrn_reflns_av_sigmaI/netI 0.0338
_diffrn_reflns_limit_h_max 8
_diffrn_reflns_limit_h_min -8
_diffrn_reflns_limit_k_max 9
_diffrn_reflns_limit_k_min -9
_diffrn_reflns_limit_l_max 21
_diffrn_reflns_limit_l_min -19
_diffrn_reflns_number 6166
_diffrn_reflns_theta_full 71.16
_diffrn_reflns_theta_max 71.16
_diffrn_reflns_theta_min 2.50
_exptl_absorpt_coefficient_mu 1.861
_exptl_absorpt_correction_T_max 0.8358
_exptl_absorpt_correction_T_min 0.6052
_exptl_absorpt_correction_type multi-scan
_exptl_absorpt_process_details
;
CrysAlisPro, Agilent Technologies,
Version 1.171.35.11 (release 16-05-2011 CrysAlis171 .NET)
(compiled May 16 2011,17:55:39)
Empirical absorption correction using spherical harmonics,
 implemented in SCALE3 ABSPACK scaling algorithm.
;
_exptl_crystal_colour yellow
_exptl_crystal_density_diffrn 1.440
_exptl_crystal_density_method 'not measured'
_exptl_crystal_description needle
_exptl_crystal_F_000 416
_exptl_crystal_size_max 0.30
_exptl_crystal_size_mid 0.20
_exptl_crystal_size_min 0.10
_refine_diff_density_max 0.175
_refine_diff_density_min -0.320
_refine_diff_density_rms 0.042
_refine_ls_extinction_method none
_refine_ls_goodness_of_fit_ref 1.052
_refine_ls_hydrogen_treatment mixed
_refine_ls_matrix_type full
_refine_ls_number_parameters 303
_refine_ls_number_reflns 3344
_refine_ls_number_restraints 0
_refine_ls_restrained_S_all 1.052
_refine_ls_R_factor_all 0.0590
_refine_ls_R_factor_gt 0.0486
_refine_ls_shift/su_max 0.000
_refine_ls_shift/su_mean 0.000
_refine_ls_structure_factor_coef Fsqd
_refine_ls_weighting_details 'calc w=1/[\s^2^(Fo^2^)+(0.0637P)^2^+0.3590P] where P=(Fo^2^+2Fc^2^)/3'
_refine_ls_weighting_scheme calc
_refine_ls_wR_factor_gt 0.1320
_refine_ls_wR_factor_ref 0.1402
_reflns_number_gt 2716
_reflns_number_total 3344
_reflns_threshold_expression >2sigma(I)
_cod_data_source_file cg300327x_si_005.cif
_cod_data_source_block tq_tj_110618
_cod_original_cell_volume 919.02(10)
_cod_database_code 4506237

loop_
_symmetry_equiv_pos_as_xyz
'x, y, z'
'-x, -y, -z'

loop_
_atom_site_label
_atom_site_type_symbol
_atom_site_fract_x
_atom_site_fract_y
_atom_site_fract_z
_atom_site_U_iso_or_equiv
_atom_site_adp_type
_atom_site_occupancy
_atom_site_symmetry_multiplicity
_atom_site_calc_flag
_atom_site_refinement_flags
_atom_site_disorder_assembly
_atom_site_disorder_group
C12 C 0.6777(14) 0.2003(12) 0.4146(5) 0.0520(19) Uani 0.483(7) 1 d P A 1
C13 C 0.6769(12) 0.2299(13) 0.4893(3) 0.078(2) Uani 0.483(7) 1 d P A 1
H13A H 0.7942 0.1761 0.5161 0.094 Uiso 0.483(7) 1 calc PR A 1
C14 C 0.4920(13) 0.3442(14) 0.5230(4) 0.103(4) Uani 0.483(7) 1 d P A 1
H14A H 0.4847 0.3704 0.5735 0.124 Uiso 0.483(7) 1 calc PR A 1
C15 C 0.3185(12) 0.4199(14) 0.4832(4) 0.098(3) Uani 0.483(7) 1 d P A 1
H15A H 0.1969 0.4975 0.5073 0.118 Uiso 0.483(7) 1 calc PR A 1
C16 C 0.3213(13) 0.3829(14) 0.4077(5) 0.068(2) Uani 0.483(7) 1 d P A 1
H16A H 0.2063 0.4475 0.3801 0.082 Uiso 0.483(7) 1 calc PR A 1
C18 C 0.5608(3) 0.2167(3) 0.29298(12) 0.0454(5) Uani 1 1 d . A .
C12' C 0.6523(13) 0.1341(11) 0.4208(5) 0.0495(16) Uani 0.517(7) 1 d P A 2
C13' C 0.6262(10) 0.1199(12) 0.4990(3) 0.073(2) Uani 0.517(7) 1 d P A 2
H13 H 0.7349 0.0598 0.5302 0.087 Uiso 0.517(7) 1 calc PR A 2
C14' C 0.4310(9) 0.1994(11) 0.5278(3) 0.078(2) Uani 0.517(7) 1 d P A 2
H14 H 0.4066 0.1933 0.5799 0.094 Uiso 0.517(7) 1 calc PR A 2
C15' C 0.2698(9) 0.2881(12) 0.4814(3) 0.076(2) Uani 0.517(7) 1 d P A 2
H15 H 0.1394 0.3397 0.5029 0.091 Uiso 0.517(7) 1 calc PR A 2
C16' C 0.2988(12) 0.3015(11) 0.4039(5) 0.0587(17) Uani 0.517(7) 1 d P A 2
H16 H 0.1909 0.3445 0.3724 0.070 Uiso 0.517(7) 1 calc PR A 2
N6 N 0.7592(3) 0.1124(3) 0.28079(11) 0.0545(5) Uani 1 1 d . A .
O1 O 1.0029(4) 0.1538(5) 0.3590(2) 0.1324(12) Uani 1 1 d . A .
O2 O 0.9784(3) -0.1425(3) 0.37195(12) 0.0881(7) Uani 1 1 d . A .
O3 O 0.4401(2) 0.2786(2) 0.24137(9) 0.0557(4) Uani 1 1 d . . .
S1 S 0.87829(9) 0.06033(11) 0.35802(4) 0.0669(2) Uani 1 1 d . . .
C17 C 0.4988(4) 0.2474(4) 0.37363(13) 0.0650(7) Uani 1 1 d . . .
C1 C 0.5677(3) 0.1819(3) -0.12495(12) 0.0458(5) Uani 1 1 d . . .
C2 C 0.6386(4) 0.0802(4) -0.18969(13) 0.0548(6) Uani 1 1 d . . .
H2A H 0.7443 -0.0420 -0.1874 0.066 Uiso 1 1 calc R . .
C3 C 0.5495(4) 0.1638(4) -0.25780(14) 0.0656(7) Uani 1 1 d . . .
H3C H 0.5964 0.0972 -0.3015 0.079 Uiso 1 1 calc R . .
C4 C 0.3919(5) 0.3448(5) -0.26130(16) 0.0677(7) Uani 1 1 d . . .
H4A H 0.3322 0.3986 -0.3071 0.081 Uiso 1 1 calc R . .
C5 C 0.3226(4) 0.4463(4) -0.19707(16) 0.0639(7) Uani 1 1 d . . .
H5C H 0.2171 0.5686 -0.1995 0.077 Uiso 1 1 calc R . .
C6 C 0.4111(4) 0.3647(4) -0.12933(14) 0.0541(6) Uani 1 1 d . . .
H6A H 0.3653 0.4331 -0.0860 0.065 Uiso 1 1 calc R . .
C7 C 0.8603(3) -0.1201(3) 0.02473(12) 0.0428(5) Uani 1 1 d . . .
C8 C 0.7906(3) -0.0228(3) 0.09192(12) 0.0417(5) Uani 1 1 d . . .
C9 C 1.0320(3) -0.2926(3) 0.16297(13) 0.0447(5) Uani 1 1 d . . .
C10 C 1.1020(3) -0.3929(3) 0.09707(14) 0.0510(6) Uani 1 1 d . . .
H10A H 1.2040 -0.5170 0.0988 0.061 Uiso 1 1 calc R . .
C11 C 1.0174(3) -0.3046(3) 0.03028(13) 0.0485(5) Uani 1 1 d . . .
H11A H 1.0666 -0.3702 -0.0136 0.058 Uiso 1 1 calc R . .
H4NA H 0.843(4) -0.045(4) 0.2008(15) 0.055(7) Uiso 1 1 d . . .
N1 N 0.6422(3) 0.1153(3) -0.05148(10) 0.0469(4) Uani 1 1 d . . .
N2 N 0.7852(3) -0.0519(3) -0.04692(10) 0.0460(4) Uani 1 1 d . . .
N3 N 0.6417(3) 0.1517(3) 0.09621(11) 0.0520(5) Uani 1 1 d . . .
H3AA H 0.6068 0.2033 0.1390 0.062 Uiso 1 1 calc R . .
H3BA H 0.5801 0.2131 0.0562 0.062 Uiso 1 1 calc R . .
N4 N 0.8822(3) -0.1124(3) 0.15720(11) 0.0444(4) Uani 1 1 d . . .
N5 N 1.1025(3) -0.3638(3) 0.23055(12) 0.0556(5) Uani 1 1 d . . .
H5AA H 1.0534 -0.2962 0.2692 0.067 Uiso 1 1 calc R . .
H5BA H 1.1976 -0.4777 0.2359 0.067 Uiso 1 1 calc R . .

loop_
_atom_site_aniso_label
_atom_site_aniso_U_11
_atom_site_aniso_U_22
_atom_site_aniso_U_33
_atom_site_aniso_U_23
_atom_site_aniso_U_13
_atom_site_aniso_U_12
C12 0.056(4) 0.049(5) 0.041(3) -0.005(3) -0.007(2) -0.012(3)
C13 0.078(4) 0.088(5) 0.043(3) -0.009(3) -0.012(3) -0.011(4)
C14 0.112(6) 0.122(7) 0.037(3) -0.016(4) 0.003(4) -0.016(5)
C15 0.079(5) 0.117(7) 0.051(4) -0.012(4) 0.018(3) -0.001(5)
C16 0.053(4) 0.077(6) 0.045(3) -0.005(4) 0.003(3) -0.002(4)
C18 0.0502(12) 0.0398(11) 0.0395(11) -0.0012(8) -0.0087(9) -0.0130(9)
C12' 0.049(3) 0.046(4) 0.043(3) -0.005(3) -0.010(2) -0.010(3)
C13' 0.073(4) 0.085(5) 0.042(3) -0.006(3) -0.015(3) -0.016(3)
C14' 0.079(4) 0.095(5) 0.038(3) -0.004(3) 0.002(3) -0.019(3)
C15' 0.064(3) 0.094(5) 0.054(3) -0.003(3) 0.005(3) -0.022(3)
C16' 0.052(3) 0.065(5) 0.052(3) -0.003(3) -0.008(2) -0.019(3)
N6 0.0503(11) 0.0552(11) 0.0407(10) -0.0039(8) -0.0048(8) -0.0068(9)
O1 0.0714(15) 0.138(2) 0.205(3) -0.038(2) -0.0354(18) -0.0511(17)
O2 0.0736(13) 0.0786(14) 0.0622(12) 0.0011(10) -0.0146(10) 0.0128(10)
O3 0.0571(9) 0.0505(9) 0.0434(9) -0.0028(7) -0.0149(7) -0.0071(7)
S1 0.0469(4) 0.0771(5) 0.0574(4) -0.0157(3) -0.0127(3) -0.0058(3)
C17 0.0503(14) 0.0782(18) 0.0374(12) -0.0005(11) -0.0049(10) -0.0021(12)
C1 0.0481(12) 0.0561(13) 0.0392(11) -0.0013(9) -0.0003(9) -0.0287(11)
C2 0.0601(14) 0.0591(14) 0.0464(13) -0.0057(10) -0.0004(11) -0.0271(12)
C3 0.0808(19) 0.0826(19) 0.0415(13) -0.0031(12) -0.0053(12) -0.0430(16)
C4 0.0782(19) 0.084(2) 0.0490(15) 0.0147(13) -0.0151(13) -0.0443(16)
C5 0.0635(16) 0.0624(16) 0.0649(17) 0.0112(13) -0.0098(13) -0.0284(13)
C6 0.0555(14) 0.0576(14) 0.0498(13) -0.0028(10) 0.0016(11) -0.0259(12)
C7 0.0431(11) 0.0466(11) 0.0398(11) -0.0059(9) 0.0014(9) -0.0208(9)
C8 0.0421(11) 0.0415(11) 0.0391(11) -0.0015(8) -0.0015(8) -0.0166(9)
C9 0.0365(11) 0.0445(11) 0.0504(12) -0.0015(9) -0.0027(9) -0.0155(9)
C10 0.0417(11) 0.0428(12) 0.0589(14) -0.0083(10) -0.0008(10) -0.0090(9)
C11 0.0454(12) 0.0477(12) 0.0501(13) -0.0130(10) 0.0044(10) -0.0175(10)
N1 0.0499(10) 0.0514(11) 0.0399(10) -0.0028(8) -0.0005(8) -0.0227(9)
N2 0.0474(10) 0.0503(10) 0.0416(10) -0.0038(8) 0.0009(8) -0.0229(9)
N3 0.0557(11) 0.0450(10) 0.0390(10) -0.0054(8) -0.0045(8) -0.0065(9)
N4 0.0435(10) 0.0423(9) 0.0405(10) -0.0046(8) -0.0018(8) -0.0123(8)
N5 0.0501(11) 0.0477(11) 0.0533(12) -0.0003(9) -0.0095(9) -0.0065(9)

loop_
_atom_type_symbol
_atom_type_description
_atom_type_scat_dispersion_real
_atom_type_scat_dispersion_imag
_atom_type_scat_source
C C 0.0181 0.0091 'International Tables Vol C Tables 4.2.6.8 and 6.1.1.4'
H H 0.0000 0.0000 'International Tables Vol C Tables 4.2.6.8 and 6.1.1.4'
N N 0.0311 0.0180 'International Tables Vol C Tables 4.2.6.8 and 6.1.1.4'
O O 0.0492 0.0322 'International Tables Vol C Tables 4.2.6.8 and 6.1.1.4'
S S 0.3331 0.5567 'International Tables Vol C Tables 4.2.6.8 and 6.1.1.4'

loop_
_geom_angle_atom_site_label_1
_geom_angle_atom_site_label_2
_geom_angle_atom_site_label_3
_geom_angle
C13 C12 C17 124.5(8)
C13 C12 S1 127.8(7)
C17 C12 S1 106.4(5)
C12 C13 C14 116.4(7)
C12 C13 H13A 121.8
C14 C13 H13A 121.8
C15 C14 C13 121.3(6)
C15 C14 H14A 119.3
C13 C14 H14A 119.3
C14 C15 C16 121.5(6)
C14 C15 H15A 119.3
C16 C15 H15A 119.3
C15 C16 C17 119.7(7)
C15 C16 H16A 120.1
C17 C16 H16A 120.1
O3 C18 N6 123.1(2)
O3 C18 C17 123.2(2)
N6 C18 C17 113.6(2)
C17 C12' C13' 123.4(7)
C17 C12' S1 103.5(5)
C13' C12' S1 132.0(6)
C14' C13' C12' 116.2(6)
C14' C13' H13 121.9
C12' C13' H13 121.9
C13' C14' C15' 121.8(5)
C13' C14' H14 119.1
C15' C14' H14 119.1
C16' C15' C14' 121.1(6)
C16' C15' H15 119.4
C14' C15' H15 119.4
C15' C16' C17 117.9(6)
C15' C16' H16 121.0
C17 C16' H16 121.0
C18 N6 S1 111.81(16)
O1 S1 O2 114.82(17)
O1 S1 N6 112.09(18)
O2 S1 N6 109.69(13)
O1 S1 C12 100.6(3)
O2 S1 C12 121.5(3)
N6 S1 C12 96.7(3)
O1 S1 C12' 119.1(3)
O2 S1 C12' 104.0(3)
N6 S1 C12' 95.2(3)
C12 S1 C12' 19.9(2)
C12' C17 C16 117.0(5)
C12' C17 C16' 116.5(5)
C16 C17 C16' 30.2(3)
C12' C17 C12 25.3(3)
C16 C17 C12 113.7(6)
C16' C17 C12 127.7(5)
C12' C17 C18 112.1(4)
C16 C17 C18 130.6(4)
C16' C17 C18 124.3(4)
C12 C17 C18 107.8(4)
C6 C1 C2 119.8(2)
C6 C1 N1 114.6(2)
C2 C1 N1 125.6(2)
C3 C2 C1 119.0(3)
C3 C2 H2A 120.5
C1 C2 H2A 120.5
C4 C3 C2 120.7(3)
C4 C3 H3C 119.7
C2 C3 H3C 119.7
C3 C4 C5 120.3(2)
C3 C4 H4A 119.9
C5 C4 H4A 119.9
C6 C5 C4 119.4(3)
C6 C5 H5C 120.3
C4 C5 H5C 120.3
C5 C6 C1 120.8(2)
C5 C6 H6A 119.6
C1 C6 H6A 119.6
N2 C7 C11 116.34(19)
N2 C7 C8 126.4(2)
C11 C7 C8 117.3(2)
N3 C8 N4 117.19(19)
N3 C8 C7 124.6(2)
N4 C8 C7 118.23(19)
N5 C9 N4 118.0(2)
N5 C9 C10 123.8(2)
N4 C9 C10 118.2(2)
C11 C10 C9 118.7(2)
C11 C10 H10A 120.7
C9 C10 H10A 120.7
C10 C11 C7 123.1(2)
C10 C11 H11A 118.5
C7 C11 H11A 118.5
N2 N1 C1 115.06(18)
N1 N2 C7 115.99(18)
C8 N3 H3AA 120.0
C8 N3 H3BA 120.0
H3AA N3 H3BA 120.0
C9 N4 C8 124.6(2)
C9 N4 H4NA 117.0(16)
C8 N4 H4NA 118.4(16)
C9 N5 H5AA 120.0
C9 N5 H5BA 120.0
H5AA N5 H5BA 120.0

loop_
_geom_bond_atom_site_label_1
_geom_bond_atom_site_label_2
_geom_bond_distance
C12 C13 1.367(11)
C12 C17 1.448(10)
C12 S1 1.714(9)
C13 C14 1.384(10)
C13 H13A 0.9300
C14 C15 1.378(11)
C14 H14A 0.9300
C15 C16 1.394(11)
C15 H15A 0.9300
C16 C17 1.406(8)
C16 H16A 0.9300
C18 O3 1.242(3)
C18 N6 1.339(3)
C18 C17 1.476(3)
C12' C17 1.382(8)
C12' C13' 1.387(10)
C12' S1 1.828(9)
C13' C14' 1.372(9)
C13' H13 0.9300
C14' C15' 1.381(8)
C14' H14 0.9300
C15' C16' 1.377(10)
C15' H15 0.9300
C16' C17 1.423(8)
C16' H16 0.9300
N6 S1 1.613(2)
O1 S1 1.411(3)
O2 S1 1.431(2)
C1 C6 1.388(3)
C1 C2 1.389(3)
C1 N1 1.420(3)
C2 C3 1.389(4)
C2 H2A 0.9300
C3 C4 1.380(4)
C3 H3C 0.9300
C4 C5 1.381(4)
C4 H4A 0.9300
C5 C6 1.379(4)
C5 H5C 0.9300
C6 H6A 0.9300
C7 N2 1.393(3)
C7 C11 1.399(3)
C7 C8 1.411(3)
C8 N3 1.327(3)
C8 N4 1.361(3)
C9 N5 1.321(3)
C9 N4 1.356(3)
C9 C10 1.402(3)
C10 C11 1.365(3)
C10 H10A 0.9300
C11 H11A 0.9300
N1 N2 1.269(3)
N3 H3AA 0.8600
N3 H3BA 0.8600
N4 H4NA 0.93(3)
N5 H5AA 0.8600
N5 H5BA 0.8600

loop_
_geom_hbond_atom_site_label_D
_geom_hbond_atom_site_label_H
_geom_hbond_atom_site_label_A
_geom_hbond_distance_DH
_geom_hbond_distance_HA
_geom_hbond_distance_DA
_geom_hbond_angle_DHA
_geom_hbond_site_symmetry_A
N5 H5BA O3 0.86 1.96 2.813(2) 171.6 1_645
N5 H5AA O2 0.86 2.18 3.028(3) 170.9 .
N3 H3BA N1 0.86 2.07 2.663(3) 125.9 .
N3 H3AA O3 0.86 2.09 2.898(2) 156.2 .
N4 H4NA N6 0.93(3) 1.85(3) 2.777(3) 174(2) .
